data_7047030
loop_
_publ_author_name
'Alexandropoulos, Dimitris I.'
'Cunha-Silva, Luis'
'Tang, Jinkui'
'Stamatatos, Theocharis C.'

_publ_section_title
;
 Heterometallic Cu/Ln cluster chemistry: ferromagnetically-coupled
 {Cu<sub>4</sub>Ln<sub>2</sub>} complexes exhibiting single-molecule
 magnetism and magnetocaloric properties.
;
_journal_issue 34
_journal_name_full 'Dalton transactions (Cambridge, England : 2003)'
_journal_page_first 11934
_journal_page_last 11941
_journal_paper_doi 10.1039/c8dt01780h
_journal_volume 47
_journal_year 2018
_chemical_formula_moiety 'C30 H30 Cu4 N16 O30 Tb2, 2(C2 H3 N)'
_chemical_formula_sum 'C34 H36 Cu4 N18 O30 Tb2'
_chemical_formula_weight 1748.81
_space_group_crystal_system triclinic
_space_group_IT_number 2
_space_group_name_Hall '-P 1'
_space_group_name_H-M_alt 'P -1'
_symmetry_space_group_name_Hall '-P 1'
_symmetry_space_group_name_H-M 'P -1'
_atom_sites_solution_hydrogens mixed
_audit_creation_date '2 May 2018'
_audit_creation_method 'SHELXL-2014/7 and enCIFer'
_audit_update_record
;
2018-05-02 deposited with the CCDC.
2018-07-10 downloaded from the CCDC.
;
_cell_angle_alpha 83.506(4)
_cell_angle_beta 76.451(3)
_cell_angle_gamma 81.305(4)
_cell_formula_units_Z 1
_cell_length_a 11.4754(10)
_cell_length_b 11.8979(11)
_cell_length_c 12.1378(10)
_cell_measurement_reflns_used 8256
_cell_measurement_temperature 150(2)
_cell_measurement_theta_max 26.874
_cell_measurement_theta_min 2.842
_cell_volume 1587.4(2)
_computing_cell_refinement 'SAINT (Bruker AXS Inc., 2012)'
_computing_data_collection 'APEX2 (Bruker AXS Inc., 2012)'
_computing_data_reduction 'SAINT (Bruker AXS Inc., 2012)'
_computing_molecular_graphics 'DIAMOND (Brandenburg, 2009)'
_computing_publication_material 'SHELXTL (Sheldrick, 2014)'
_computing_structure_refinement 'SHELXL-2014/7 (Sheldrick, 2014)'
_computing_structure_solution 'SHELXS (Sheldrick, 2014)'
_diffrn_ambient_temperature 150(2)
_diffrn_measured_fraction_theta_full 0.995
_diffrn_measured_fraction_theta_max 0.995
_diffrn_measurement_device_type 'Bruker X8 Kappa CCD APEX II'
_diffrn_measurement_method '\f and \w scans'
_diffrn_radiation_type MoK\a
_diffrn_radiation_wavelength 0.71073
_diffrn_reflns_av_R_equivalents 0.0480
_diffrn_reflns_av_unetI/netI 0.0499
_diffrn_reflns_Laue_measured_fraction_full 0.995
_diffrn_reflns_Laue_measured_fraction_max 0.995
_diffrn_reflns_limit_h_max 14
_diffrn_reflns_limit_h_min -14
_diffrn_reflns_limit_k_max 14
_diffrn_reflns_limit_k_min -14
_diffrn_reflns_limit_l_max 15
_diffrn_reflns_limit_l_min -15
_diffrn_reflns_number 27472
_diffrn_reflns_point_group_measured_fraction_full 0.995
_diffrn_reflns_point_group_measured_fraction_max 0.995
_diffrn_reflns_theta_full 25.242
_diffrn_reflns_theta_max 26.372
_diffrn_reflns_theta_min 3.684
_diffrn_source 'fine-focus sealed tube'
_exptl_absorpt_coefficient_mu 3.607
_exptl_absorpt_correction_T_max 0.930
_exptl_absorpt_correction_T_min 0.835
_exptl_absorpt_correction_type multi-scan
_exptl_absorpt_process_details
; 
'SADABS V2012/1 (Bruker AXS Inc.)' 
;
_exptl_crystal_colour blue
_exptl_crystal_density_diffrn 1.829
_exptl_crystal_description plate
_exptl_crystal_F_000 852
_exptl_crystal_size_max 0.050
_exptl_crystal_size_mid 0.030
_exptl_crystal_size_min 0.020
_refine_diff_density_max 2.012
_refine_diff_density_min -2.653
_refine_diff_density_rms 0.229
_refine_ls_extinction_method none
_refine_ls_goodness_of_fit_ref 1.111
_refine_ls_hydrogen_treatment mixed
_refine_ls_matrix_type full
_refine_ls_number_parameters 403
_refine_ls_number_reflns 6455
_refine_ls_number_restraints 1
_refine_ls_restrained_S_all 1.111
_refine_ls_R_factor_all 0.0719
_refine_ls_R_factor_gt 0.0646
_refine_ls_shift/su_max 0.000
_refine_ls_shift/su_mean 0.000
_refine_ls_structure_factor_coef Fsqd
_refine_ls_weighting_details 'w=1/[\s^2^(Fo^2^)+(0.0316P)^2^+38.0905P] where P=(Fo^2^+2Fc^2^)/3'
_refine_ls_weighting_scheme calc
_refine_ls_wR_factor_gt 0.1349
_refine_ls_wR_factor_ref 0.1378
_reflns_Friedel_coverage 0.000
_reflns_number_gt 5851
_reflns_number_total 6455
_reflns_threshold_expression 'I > 2\s(I)'
_cod_data_source_file c8dt01780h2.cif
_cod_data_source_block da3077_sq(Cu4Tb2)
_cod_depositor_comments 'Adding full bibliography for 7047029--7047031.cif.'
_cod_database_code 7047030
_shelx_shelxl_version_number 2014/7
_shelx_space_group_comment
;
The symmetry employed for this shelxl refinement is uniquely defined
by the following loop, which should always be used as a source of
symmetry information in preference to the above space-group names.
They are only intended as comments.
;
_shelx_estimated_absorpt_t_min 0.840
_shelx_estimated_absorpt_t_max 0.931

loop_
_space_group_symop_operation_xyz
'x, y, z'
'-x, -y, -z'

loop_
_atom_site_label
_atom_site_type_symbol
_atom_site_fract_x
_atom_site_fract_y
_atom_site_fract_z
_atom_site_U_iso_or_equiv
_atom_site_adp_type
_atom_site_occupancy
_atom_site_site_symmetry_order
_atom_site_calc_flag
_atom_site_refinement_flags_posn
_atom_site_refinement_flags_adp
Tb1 Tb -0.10692(4) 0.65932(3) 0.38603(3) 0.00835(12) Uani 1 1 d . .
Cu1 Cu 0.17451(9) 0.68631(8) 0.41704(9) 0.0124(2) Uani 1 1 d . .
Cu2 Cu 0.05779(9) 0.26917(8) 0.37307(8) 0.0123(2) Uani 1 1 d . .
O1 O 0.0941(5) 0.5807(5) 0.3621(5) 0.0110(12) Uani 1 1 d . .
O2 O 0.1259(5) 0.3874(5) 0.4213(5) 0.0125(12) Uani 1 1 d . .
O3 O 0.0094(5) 0.7660(5) 0.4650(5) 0.0117(12) Uani 1 1 d D .
H5 H 0.011(9) 0.840(3) 0.443(8) 0.018 Uiso 1 1 d D U
O4 O -0.0074(7) 0.7491(6) 0.2009(6) 0.0284(16) Uani 1 1 d . .
O5 O -0.0982(9) 0.8735(7) 0.0924(7) 0.048(2) Uani 1 1 d . .
O6 O -0.1973(7) 0.8082(6) 0.2553(7) 0.0363(18) Uani 1 1 d . .
O7 O -0.2639(6) 0.8078(5) 0.4880(6) 0.0229(14) Uani 1 1 d . .
O8 O -0.3256(6) 0.6640(5) 0.4359(6) 0.0224(14) Uani 1 1 d . .
O9 O -0.4557(7) 0.8053(7) 0.5038(8) 0.046(2) Uani 1 1 d . .
O10 O -0.1535(6) 0.5552(5) 0.2395(5) 0.0218(14) Uani 1 1 d . .
O11 O -0.1312(6) 0.4525(5) 0.3933(5) 0.0173(13) Uani 1 1 d . .
O12 O -0.1838(6) 0.3775(5) 0.2589(6) 0.0213(14) Uani 1 1 d . .
O13 O -0.0037(6) 0.1490(5) 0.3142(5) 0.0190(14) Uani 1 1 d . .
O14 O 0.1113(7) 0.0336(6) 0.4087(7) 0.0367(19) Uani 1 1 d . .
O15 O -0.0157(7) -0.0305(6) 0.3296(6) 0.0292(16) Uani 1 1 d . .
N1 N 0.3188(6) 0.5739(6) 0.3747(6) 0.0146(15) Uani 1 1 d . .
N2 N 0.1083(6) 0.3451(6) 0.2209(6) 0.0123(14) Uani 1 1 d . .
N3 N -0.1001(9) 0.8128(7) 0.1800(7) 0.028(2) Uani 1 1 d . .
N4 N -0.3517(7) 0.7609(7) 0.4771(7) 0.0207(17) Uani 1 1 d . .
N5 N -0.1573(6) 0.4593(6) 0.2954(6) 0.0139(15) Uani 1 1 d . .
N6 N 0.0334(7) 0.0479(7) 0.3517(7) 0.0220(17) Uani 1 1 d . .
N7 N 0.2447(7) 0.7823(6) 0.5030(7) 0.0177(16) Uani 1 1 d . .
C1 C 0.4330(8) 0.5846(9) 0.3777(9) 0.026(2) Uani 1 1 d . .
H1 H 0.4482 0.6490 0.4094 0.031 Uiso 1 1 calc R U
C2 C 0.5286(9) 0.5044(10) 0.3359(10) 0.033(3) Uani 1 1 d . .
H2 H 0.6086 0.5134 0.3390 0.039 Uiso 1 1 calc R U
C3 C 0.5069(8) 0.4107(9) 0.2894(10) 0.029(2) Uani 1 1 d . .
H3 H 0.5717 0.3552 0.2592 0.035 Uiso 1 1 calc R U
C4 C 0.3895(8) 0.3992(8) 0.2877(8) 0.0197(19) Uani 1 1 d . .
H4 H 0.3726 0.3351 0.2568 0.024 Uiso 1 1 calc R U
C5 C 0.2962(8) 0.4815(7) 0.3315(7) 0.0127(17) Uani 1 1 d . .
C6 C 0.1627(7) 0.4740(7) 0.3384(7) 0.0095(16) Uani 1 1 d . .
C7 C 0.1497(8) 0.4447(7) 0.2221(7) 0.0135(17) Uani 1 1 d . .
C8 C 0.1795(9) 0.5167(8) 0.1227(7) 0.0178(19) Uani 1 1 d . .
H8 H 0.2085 0.5868 0.1253 0.021 Uiso 1 1 calc R U
C9 C 0.1664(9) 0.4849(9) 0.0226(7) 0.023(2) Uani 1 1 d . .
H9 H 0.1875 0.5321 -0.0457 0.028 Uiso 1 1 calc R U
C10 C 0.1212(9) 0.3812(8) 0.0208(8) 0.025(2) Uani 1 1 d . .
H10 H 0.1106 0.3579 -0.0482 0.030 Uiso 1 1 calc R U
C11 C 0.0927(9) 0.3143(8) 0.1220(8) 0.0198(19) Uani 1 1 d . .
H11 H 0.0614 0.2449 0.1219 0.024 Uiso 1 1 calc R U
C12 C 0.2640(8) 0.8366(8) 0.5631(9) 0.025(2) Uani 1 1 d . .
C13 C 0.2904(12) 0.9073(11) 0.6454(13) 0.055(4) Uani 1 1 d . .
H13A H 0.2498 0.8821 0.7227 0.082 Uiso 1 1 calc R U
H13B H 0.2608 0.9875 0.6281 0.082 Uiso 1 1 calc R U
H13C H 0.3778 0.8988 0.6397 0.082 Uiso 1 1 calc R U
N8 N 0.2390(8) 0.7982(8) 0.2434(7) 0.0278(19) Uani 1 1 d . .
C14 C 0.2211(13) 0.8553(11) 0.1672(11) 0.047(3) Uani 1 1 d . .
C15 C 0.196(2) 0.925(2) 0.0634(18) 0.119(10) Uani 1 1 d . .
H15A H 0.1141 0.9201 0.0566 0.178 Uiso 1 1 calc R U
H15B H 0.2543 0.8972 -0.0039 0.178 Uiso 1 1 calc R U
H15C H 0.2047 1.0052 0.0692 0.178 Uiso 1 1 calc R U
N9 N -0.361(3) 0.875(2) 0.839(2) 0.190(13) Uani 1 1 d . .
C16 C -0.389(2) 0.9361(18) 0.7698(19) 0.098(7) Uani 1 1 d . .
C17 C -0.4242(18) 1.0134(16) 0.6893(18) 0.087(6) Uani 1 1 d . .
H17A H -0.5033 1.0548 0.7214 0.130 Uiso 1 1 calc R U
H17B H -0.4301 0.9738 0.6246 0.130 Uiso 1 1 calc R U
H17C H -0.3649 1.0674 0.6637 0.130 Uiso 1 1 calc R U

loop_
_atom_site_aniso_label
_atom_site_aniso_U_11
_atom_site_aniso_U_22
_atom_site_aniso_U_33
_atom_site_aniso_U_23
_atom_site_aniso_U_13
_atom_site_aniso_U_12
Tb1 0.0093(2) 0.0078(2) 0.00929(19) 0.00023(13) -0.00519(14) -0.00103(14)
Cu1 0.0122(5) 0.0102(5) 0.0166(5) -0.0028(4) -0.0052(4) -0.0027(4)
Cu2 0.0185(6) 0.0084(5) 0.0120(5) -0.0002(4) -0.0059(4) -0.0046(4)
O1 0.015(3) 0.008(3) 0.011(3) -0.004(2) -0.003(2) -0.003(2)
O2 0.016(3) 0.011(3) 0.011(3) 0.002(2) -0.004(2) -0.005(2)
O3 0.014(3) 0.005(3) 0.016(3) -0.003(2) -0.003(2) 0.001(2)
O4 0.034(4) 0.026(4) 0.026(4) 0.010(3) -0.012(3) -0.008(3)
O5 0.079(7) 0.038(5) 0.031(4) 0.021(4) -0.028(4) -0.009(5)
O6 0.036(5) 0.030(4) 0.039(4) 0.009(3) -0.015(4) 0.009(3)
O7 0.020(3) 0.020(3) 0.031(4) -0.007(3) -0.011(3) 0.002(3)
O8 0.024(4) 0.018(3) 0.029(4) -0.005(3) -0.012(3) -0.002(3)
O9 0.018(4) 0.041(5) 0.076(6) -0.013(4) -0.009(4) 0.006(4)
O10 0.033(4) 0.016(3) 0.021(3) 0.001(3) -0.012(3) -0.007(3)
O11 0.025(3) 0.019(3) 0.014(3) 0.005(2) -0.016(3) -0.008(3)
O12 0.024(4) 0.015(3) 0.028(4) -0.008(3) -0.006(3) -0.007(3)
O13 0.035(4) 0.008(3) 0.017(3) 0.001(2) -0.009(3) -0.008(3)
O14 0.040(5) 0.026(4) 0.050(5) -0.013(3) -0.028(4) 0.011(3)
O15 0.039(4) 0.016(3) 0.036(4) -0.005(3) -0.013(3) -0.005(3)
N1 0.014(4) 0.013(4) 0.017(4) -0.004(3) -0.002(3) -0.002(3)
N2 0.015(4) 0.011(3) 0.014(3) -0.005(3) -0.006(3) -0.003(3)
N3 0.045(6) 0.020(4) 0.026(5) -0.003(4) -0.018(4) -0.008(4)
N4 0.008(4) 0.021(4) 0.035(5) -0.004(3) -0.010(3) 0.003(3)
N5 0.013(4) 0.014(4) 0.014(4) 0.001(3) -0.005(3) 0.000(3)
N6 0.027(5) 0.018(4) 0.024(4) -0.004(3) -0.007(3) -0.007(3)
N7 0.011(4) 0.018(4) 0.025(4) -0.007(3) -0.003(3) -0.002(3)
C1 0.014(5) 0.025(5) 0.039(6) -0.012(4) -0.003(4) -0.003(4)
C2 0.013(5) 0.037(6) 0.051(7) -0.017(5) -0.011(5) 0.004(4)
C3 0.005(4) 0.030(6) 0.054(7) -0.018(5) -0.006(4) 0.003(4)
C4 0.018(5) 0.017(5) 0.025(5) -0.007(4) -0.004(4) -0.001(4)
C5 0.014(4) 0.010(4) 0.014(4) -0.002(3) -0.001(3) -0.002(3)
C6 0.011(4) 0.008(4) 0.010(4) -0.004(3) -0.003(3) 0.001(3)
C7 0.014(4) 0.013(4) 0.015(4) -0.005(3) -0.005(3) -0.003(3)
C8 0.029(5) 0.015(4) 0.011(4) 0.006(3) -0.006(4) -0.009(4)
C9 0.029(5) 0.032(5) 0.008(4) 0.003(4) -0.003(4) -0.007(4)
C10 0.037(6) 0.026(5) 0.014(4) -0.005(4) -0.001(4) -0.013(4)
C11 0.029(5) 0.013(4) 0.019(5) -0.002(4) -0.006(4) -0.004(4)
C12 0.012(5) 0.017(5) 0.051(6) -0.016(5) -0.017(4) 0.005(4)
C13 0.040(7) 0.049(8) 0.092(11) -0.044(8) -0.051(8) 0.025(6)
N8 0.027(5) 0.032(5) 0.026(5) 0.007(4) -0.006(4) -0.011(4)
C14 0.058(9) 0.042(7) 0.045(8) 0.005(6) -0.018(6) -0.020(6)
C15 0.115(17) 0.16(2) 0.093(15) 0.087(15) -0.061(14) -0.063(16)
N9 0.30(4) 0.12(2) 0.15(2) 0.058(18) -0.08(3) -0.06(2)
C16 0.16(2) 0.073(13) 0.081(14) 0.028(11) -0.043(14) -0.064(14)
C17 0.091(14) 0.079(13) 0.108(16) -0.027(12) -0.033(12) -0.039(11)

loop_
_atom_type_symbol
_atom_type_description
_atom_type_scat_dispersion_real
_atom_type_scat_dispersion_imag
_atom_type_scat_source
C C 0.0033 0.0016 'International Tables Vol C Tables 4.2.6.8 and 6.1.1.4'
H H 0.0000 0.0000 'International Tables Vol C Tables 4.2.6.8 and 6.1.1.4'
Cu Cu 0.3201 1.2651 'International Tables Vol C Tables 4.2.6.8 and 6.1.1.4'
N N 0.0061 0.0033 'International Tables Vol C Tables 4.2.6.8 and 6.1.1.4'
O O 0.0106 0.0060 'International Tables Vol C Tables 4.2.6.8 and 6.1.1.4'
Tb Tb -0.1723 4.1537 'International Tables Vol C Tables 4.2.6.8 and 6.1.1.4'

loop_
_geom_angle_atom_site_label_1
_geom_angle_atom_site_label_2
_geom_angle_atom_site_label_3
_geom_angle
_geom_angle_site_symmetry_1
_geom_angle_site_symmetry_3
O2 Tb1 O1 87.6(2) 2_566 .
O2 Tb1 O3 68.1(2) 2_566 .
O1 Tb1 O3 67.13(19) . .
O2 Tb1 O8 82.7(2) 2_566 .
O1 Tb1 O8 157.5(2) . .
O3 Tb1 O8 126.4(2) . .
O2 Tb1 O4 152.5(2) 2_566 .
O1 Tb1 O4 75.8(2) . .
O3 Tb1 O4 85.1(2) . .
O8 Tb1 O4 120.1(2) . .
O2 Tb1 O10 130.2(2) 2_566 .
O1 Tb1 O10 96.1(2) . .
O3 Tb1 O10 156.3(2) . .
O8 Tb1 O10 75.2(2) . .
O4 Tb1 O10 74.2(2) . .
O2 Tb1 O11 80.80(19) 2_566 .
O1 Tb1 O11 80.6(2) . .
O3 Tb1 O11 135.22(18) . .
O8 Tb1 O11 77.8(2) . .
O4 Tb1 O11 116.9(2) . .
O10 Tb1 O11 51.33(19) . .
O2 Tb1 O6 138.7(2) 2_566 .
O1 Tb1 O6 127.0(2) . .
O3 Tb1 O6 102.2(2) . .
O8 Tb1 O6 71.3(2) . .
O4 Tb1 O6 51.2(2) . .
O10 Tb1 O6 73.8(2) . .
O11 Tb1 O6 122.2(2) . .
O2 Tb1 O7 72.7(2) 2_566 .
O1 Tb1 O7 143.24(19) . .
O3 Tb1 O7 76.7(2) . .
O8 Tb1 O7 51.5(2) . .
O4 Tb1 O7 108.3(2) . .
O10 Tb1 O7 120.4(2) . .
O11 Tb1 O7 124.4(2) . .
O6 Tb1 O7 66.1(2) . .
O2 Tb1 N4 78.1(2) 2_566 .
O1 Tb1 N4 164.7(2) . .
O3 Tb1 N4 102.0(2) . .
O8 Tb1 N4 25.8(2) . .
O4 Tb1 N4 115.2(2) . .
O10 Tb1 N4 97.2(2) . .
O11 Tb1 N4 102.1(2) . .
O6 Tb1 N4 64.5(2) . .
O7 Tb1 N4 25.8(2) . .
O2 Tb1 N3 155.7(2) 2_566 .
O1 Tb1 N3 101.3(2) . .
O3 Tb1 N3 94.3(2) . .
O8 Tb1 N3 95.7(2) . .
O4 Tb1 N3 25.6(2) . .
O10 Tb1 N3 71.9(2) . .
O11 Tb1 N3 122.8(2) . .
O6 Tb1 N3 25.7(3) . .
O7 Tb1 N3 87.3(2) . .
N4 Tb1 N3 89.9(3) . .
O2 Tb1 N5 105.67(19) 2_566 .
O1 Tb1 N5 89.14(19) . .
O3 Tb1 N5 155.30(19) . .
O8 Tb1 N5 74.1(2) . .
O4 Tb1 N5 96.0(2) . .
O10 Tb1 N5 25.4(2) . .
O11 Tb1 N5 25.98(18) . .
O6 Tb1 N5 97.6(2) . .
O7 Tb1 N5 125.5(2) . .
N4 Tb1 N5 99.8(2) . .
N3 Tb1 N5 97.2(2) . .
O1 Cu1 N1 84.0(3) . .
O1 Cu1 O3 83.8(2) . .
N1 Cu1 O3 166.1(3) . .
O1 Cu1 N7 169.2(3) . .
N1 Cu1 N7 97.6(3) . .
O3 Cu1 N7 93.1(3) . .
O1 Cu1 N8 99.3(3) . .
N1 Cu1 N8 89.4(3) . .
O3 Cu1 N8 99.1(3) . .
N7 Cu1 N8 91.5(3) . .
O1 Cu1 Tb1 40.83(17) . .
N1 Cu1 Tb1 124.9(2) . .
O3 Cu1 Tb1 43.28(16) . .
N7 Cu1 Tb1 136.2(2) . .
N8 Cu1 Tb1 98.2(2) . .
O2 Cu2 O13 176.2(3) . .
O2 Cu2 O3 85.6(2) . 2_566
O13 Cu2 O3 98.0(2) . 2_566
O2 Cu2 N2 84.2(3) . .
O13 Cu2 N2 92.5(3) . .
O3 Cu2 N2 165.0(3) 2_566 .
O2 Cu2 Tb1 42.39(16) . 2_566
O13 Cu2 Tb1 140.72(18) . 2_566
O3 Cu2 Tb1 45.04(17) 2_566 2_566
N2 Cu2 Tb1 126.50(19) . 2_566
C6 O1 Cu1 115.4(5) . .
C6 O1 Tb1 137.1(5) . .
Cu1 O1 Tb1 106.3(2) . .
C6 O2 Cu2 116.3(5) . .
C6 O2 Tb1 140.0(5) . 2_566
Cu2 O2 Tb1 103.6(2) . 2_566
Cu2 O3 Cu1 111.6(3) 2_566 .
Cu2 O3 Tb1 99.5(2) 2_566 .
Cu1 O3 Tb1 102.2(2) . .
Cu2 O3 H5 115(6) 2_566 .
Cu1 O3 H5 108(6) . .
Tb1 O3 H5 119(6) . .
N3 O4 Tb1 97.2(6) . .
N3 O6 Tb1 95.3(5) . .
N4 O7 Tb1 93.8(5) . .
N4 O8 Tb1 97.9(5) . .
N5 O10 Tb1 97.3(5) . .
N5 O11 Tb1 95.2(4) . .
N6 O13 Cu2 113.7(5) . .
C1 N1 C5 119.5(8) . .
C1 N1 Cu1 126.9(6) . .
C5 N1 Cu1 113.4(6) . .
C7 N2 C11 119.4(7) . .
C7 N2 Cu2 113.2(5) . .
C11 N2 Cu2 127.0(6) . .
O5 N3 O6 121.0(9) . .
O5 N3 O4 122.7(10) . .
O6 N3 O4 116.3(8) . .
O5 N3 Tb1 177.7(7) . .
O6 N3 Tb1 59.0(5) . .
O4 N3 Tb1 57.2(5) . .
O9 N4 O7 122.2(8) . .
O9 N4 O8 121.4(8) . .
O7 N4 O8 116.4(7) . .
O9 N4 Tb1 173.3(7) . .
O7 N4 Tb1 60.5(4) . .
O8 N4 Tb1 56.3(4) . .
O12 N5 O10 122.2(7) . .
O12 N5 O11 121.7(7) . .
O10 N5 O11 116.1(7) . .
O12 N5 Tb1 177.1(6) . .
O10 N5 Tb1 57.3(4) . .
O11 N5 Tb1 58.8(4) . .
O14 N6 O15 124.0(8) . .
O14 N6 O13 119.8(7) . .
O15 N6 O13 116.2(8) . .
C12 N7 Cu1 167.6(8) . .
N1 C1 C2 121.6(9) . .
N1 C1 H1 119.2 . .
C2 C1 H1 119.2 . .
C1 C2 C3 119.4(9) . .
C1 C2 H2 120.3 . .
C3 C2 H2 120.3 . .
C4 C3 C2 118.9(9) . .
C4 C3 H3 120.5 . .
C2 C3 H3 120.5 . .
C3 C4 C5 119.7(9) . .
C3 C4 H4 120.2 . .
C5 C4 H4 120.2 . .
N1 C5 C4 120.9(8) . .
N1 C5 C6 115.4(7) . .
C4 C5 C6 123.7(7) . .
O2 C6 O1 112.3(6) . .
O2 C6 C5 108.5(6) . .
O1 C6 C5 109.6(6) . .
O2 C6 C7 109.7(6) . .
O1 C6 C7 108.4(6) . .
C5 C6 C7 108.3(7) . .
N2 C7 C8 121.6(7) . .
N2 C7 C6 116.0(7) . .
C8 C7 C6 122.4(7) . .
C9 C8 C7 119.2(8) . .
C9 C8 H8 120.4 . .
C7 C8 H8 120.4 . .
C8 C9 C10 119.6(8) . .
C8 C9 H9 120.2 . .
C10 C9 H9 120.2 . .
C11 C10 C9 118.4(8) . .
C11 C10 H10 120.8 . .
C9 C10 H10 120.8 . .
N2 C11 C10 121.8(8) . .
N2 C11 H11 119.1 . .
C10 C11 H11 119.1 . .
N7 C12 C13 178.8(12) . .
C12 C13 H13A 109.5 . .
C12 C13 H13B 109.5 . .
H13A C13 H13B 109.5 . .
C12 C13 H13C 109.5 . .
H13A C13 H13C 109.5 . .
H13B C13 H13C 109.5 . .
C14 N8 Cu1 152.3(10) . .
N8 C14 C15 176.9(16) . .
C14 C15 H15A 109.5 . .
C14 C15 H15B 109.5 . .
H15A C15 H15B 109.5 . .
C14 C15 H15C 109.5 . .
H15A C15 H15C 109.5 . .
H15B C15 H15C 109.5 . .
N9 C16 C17 178(3) . .
C16 C17 H17A 109.5 . .
C16 C17 H17B 109.5 . .
H17A C17 H17B 109.5 . .
C16 C17 H17C 109.5 . .
H17A C17 H17C 109.5 . .
H17B C17 H17C 109.5 . .

loop_
_geom_bond_atom_site_label_1
_geom_bond_atom_site_label_2
_geom_bond_distance
_geom_bond_site_symmetry_2
Tb1 O2 2.308(5) 2_566
Tb1 O1 2.319(6) .
Tb1 O3 2.387(6) .
Tb1 O8 2.433(7) .
Tb1 O4 2.473(7) .
Tb1 O10 2.476(6) .
Tb1 O11 2.507(6) .
Tb1 O6 2.512(7) .
Tb1 O7 2.527(6) .
Tb1 N4 2.897(7) .
Tb1 N3 2.918(8) .
Tb1 N5 2.918(7) .
Cu1 O1 1.924(5) .
Cu1 N1 1.970(7) .
Cu1 O3 1.974(6) .
Cu1 N7 1.996(7) .
Cu1 N8 2.386(8) .
Cu2 O2 1.914(6) .
Cu2 O13 1.955(6) .
Cu2 O3 1.958(6) 2_566
Cu2 N2 1.960(7) .
Cu2 Tb1 3.3275(10) 2_566
O1 C6 1.410(9) .
O2 C6 1.397(10) .
O2 Tb1 2.308(5) 2_566
O3 Cu2 1.958(6) 2_566
O3 H5 0.89(2) .
O4 N3 1.270(11) .
O5 N3 1.213(11) .
O6 N3 1.269(12) .
O7 N4 1.262(10) .
O8 N4 1.275(10) .
O9 N4 1.215(11) .
O10 N5 1.261(9) .
O11 N5 1.284(9) .
O12 N5 1.219(9) .
O13 N6 1.284(10) .
O14 N6 1.234(10) .
O15 N6 1.243(10) .
N1 C1 1.345(12) .
N1 C5 1.354(11) .
N2 C7 1.344(11) .
N2 C11 1.352(11) .
N7 C12 1.106(12) .
C1 C2 1.380(14) .
C1 H1 0.9500 .
C2 C3 1.384(14) .
C2 H2 0.9500 .
C3 C4 1.380(13) .
C3 H3 0.9500 .
C4 C5 1.386(12) .
C4 H4 0.9500 .
C5 C6 1.530(11) .
C6 C7 1.536(11) .
C7 C8 1.403(12) .
C8 C9 1.360(12) .
C8 H8 0.9500 .
C9 C10 1.413(14) .
C9 H9 0.9500 .
C10 C11 1.385(13) .
C10 H10 0.9500 .
C11 H11 0.9500 .
C12 C13 1.485(14) .
C13 H13A 0.9800 .
C13 H13B 0.9800 .
C13 H13C 0.9800 .
N8 C14 1.124(15) .
C14 C15 1.49(2) .
C15 H15A 0.9800 .
C15 H15B 0.9800 .
C15 H15C 0.9800 .
N9 C16 1.12(3) .
C16 C17 1.36(3) .
C17 H17A 0.9800 .
C17 H17B 0.9800 .
C17 H17C 0.9800 .

loop_
_geom_torsion_atom_site_label_1
_geom_torsion_atom_site_label_2
_geom_torsion_atom_site_label_3
_geom_torsion_atom_site_label_4
_geom_torsion
_geom_torsion_site_symmetry_1
Tb1 O6 N3 O5 177.3(8) .
Tb1 O6 N3 O4 -1.4(8) .
Tb1 O4 N3 O5 -177.3(8) .
Tb1 O4 N3 O6 1.4(8) .
Tb1 O7 N4 O9 -172.8(9) .
Tb1 O7 N4 O8 6.9(8) .
Tb1 O8 N4 O9 172.5(8) .
Tb1 O8 N4 O7 -7.3(8) .
Tb1 O10 N5 O12 176.6(7) .
Tb1 O10 N5 O11 -3.6(7) .
Tb1 O11 N5 O12 -176.6(7) .
Tb1 O11 N5 O10 3.6(7) .
Cu2 O13 N6 O14 -7.7(11) .
Cu2 O13 N6 O15 170.4(6) .
C5 N1 C1 C2 1.1(15) .
Cu1 N1 C1 C2 -173.9(8) .
N1 C1 C2 C3 0.2(17) .
C1 C2 C3 C4 -1.0(17) .
C2 C3 C4 C5 0.5(16) .
C1 N1 C5 C4 -1.6(13) .
Cu1 N1 C5 C4 174.0(7) .
C1 N1 C5 C6 176.6(8) .
Cu1 N1 C5 C6 -7.8(9) .
C3 C4 C5 N1 0.8(14) .
C3 C4 C5 C6 -177.2(9) .
Cu2 O2 C6 O1 114.9(6) .
Tb1 O2 C6 O1 -59.6(10) 2_566
Cu2 O2 C6 C5 -123.8(5) .
Tb1 O2 C6 C5 61.7(9) 2_566
Cu2 O2 C6 C7 -5.7(8) .
Tb1 O2 C6 C7 179.8(5) 2_566
Cu1 O1 C6 O2 105.0(6) .
Tb1 O1 C6 O2 -60.6(9) .
Cu1 O1 C6 C5 -15.6(8) .
Tb1 O1 C6 C5 178.8(5) .
Cu1 O1 C6 C7 -133.6(5) .
Tb1 O1 C6 C7 60.8(9) .
N1 C5 C6 O2 -107.8(8) .
C4 C5 C6 O2 70.3(10) .
N1 C5 C6 O1 15.1(10) .
C4 C5 C6 O1 -166.8(8) .
N1 C5 C6 C7 133.2(7) .
C4 C5 C6 C7 -48.7(11) .
C11 N2 C7 C8 -1.2(13) .
Cu2 N2 C7 C8 -174.0(7) .
C11 N2 C7 C6 179.0(7) .
Cu2 N2 C7 C6 6.2(9) .
O2 C6 C7 N2 -0.6(10) .
O1 C6 C7 N2 -123.5(8) .
C5 C6 C7 N2 117.7(8) .
O2 C6 C7 C8 179.6(8) .
O1 C6 C7 C8 56.7(10) .
C5 C6 C7 C8 -62.1(10) .
N2 C7 C8 C9 -0.2(14) .
C6 C7 C8 C9 179.6(8) .
C7 C8 C9 C10 1.1(15) .
C8 C9 C10 C11 -0.7(15) .
C7 N2 C11 C10 1.7(14) .
Cu2 N2 C11 C10 173.3(7) .
C9 C10 C11 N2 -0.7(15) .
